data_9004270
loop_
_publ_author_name
'Cooper, M. A.'
'Hawthorne, F. C.'

_publ_section_title
;Refinement of the crystal structure of kulanite Note: occupancies of M1 and
 M2 have been switched, as agreed upon by the authors, 2006
;
_journal_name_full 'The Canadian Mineralogist'
_journal_page_first 15
_journal_page_last 19
_journal_volume 32
_journal_year 1994
_chemical_formula_sum 'Al1.88 Ba Fe1.3 H4 Mg0.62 Mn0.08 O15 P3'
_chemical_name_mineral Kulanite
_space_group_IT_number 11
_symmetry_space_group_name_Hall '-P 2yb'
_symmetry_space_group_name_H-M 'P 1 21/m 1'
_cell_angle_alpha 90
_cell_angle_beta 100.48
_cell_angle_gamma 90
_cell_length_a 9.014
_cell_length_b 12.074
_cell_length_c 4.926
_cell_formula_units_Z 2
_cell_volume 527.178
_exptl_crystal_density_diffrn 3.887
_cod_original_formula_sum 'Ba Fe1.3 Mn.08 Mg.62 Al1.88 P3 H4 O15'
_cod_database_code 9004270

loop_
_symmetry_equiv_pos_as_xyz
x,y,z
x,1/2-y,z
-x,1/2+y,-z
-x,-y,-z

loop_
_atom_site_aniso_label
_atom_site_aniso_U_11
_atom_site_aniso_U_22
_atom_site_aniso_U_33
_atom_site_aniso_U_12
_atom_site_aniso_U_13
_atom_site_aniso_U_23
Ba 0.00810 0.00900 0.00750 0.00000 0.00110 0.00000
FeM1 0.00780 0.00740 0.00800 0.00010 0.00060 -0.00060
MnM1 0.00780 0.00740 0.00800 0.00010 0.00060 -0.00060
MgM1 0.00780 0.00740 0.00800 0.00010 0.00060 -0.00060
AlM2 0.00620 0.00630 0.00560 -0.00040 0.00040 0.00000
FeM2 0.00620 0.00630 0.00560 -0.00040 0.00040 0.00000
P1 0.00660 0.00630 0.00530 0.00000 0.00070 0.00000
P2 0.00670 0.00660 0.00560 0.00040 0.00060 0.00060
O1 0.00890 0.01250 0.00610 0.00000 -0.00070 0.00000
O2 0.01090 0.00980 0.00660 0.00000 0.00260 0.00000
O3 0.01070 0.00880 0.00980 -0.00370 0.00300 -0.00130
O4 0.01320 0.00820 0.00980 -0.00100 0.00210 0.00240
O5 0.01160 0.01410 0.00590 -0.00090 0.00340 -0.00090
O6 0.01320 0.01150 0.00820 -0.00080 -0.00260 -0.00110
O7 0.00800 0.01150 0.01290 0.00380 0.00120 0.00280
O8 0.01250 0.01140 0.00490 0.00000 0.00010 0.00000
O9 0.01110 0.01020 0.00630 -0.00070 0.00060 -0.00310

loop_
_atom_site_label
_atom_site_fract_x
_atom_site_fract_y
_atom_site_fract_z
_atom_site_occupancy
_atom_site_U_iso_or_equiv
Ba 0.54695 0.75000 0.74102 1.00000 ?
FeM1 0.29518 -0.11021 0.20920 0.59000 ?
MnM1 0.29518 -0.11021 0.20920 0.04000 ?
MgM1 0.29518 -0.11021 0.20920 0.31000 ?
AlM2 0.09140 0.40046 0.12870 0.94000 ?
FeM2 0.09140 0.40046 0.12870 0.06000 ?
P1 0.15590 0.75000 0.68600 1.00000 ?
P2 0.33261 0.44177 0.70460 1.00000 ?
H1 0.11700 0.22800 -0.18600 1.00000 0.01000
H2 0.03400 0.59900 0.34600 1.00000 0.01000
O1 0.27810 0.75000 0.94710 1.00000 ?
O2 0.23130 0.75000 0.43250 1.00000 ?
O3 0.05950 0.64530 0.68650 1.00000 ?
O4 0.36790 0.55650 0.60990 1.00000 ?
O5 0.25810 0.45210 0.96680 1.00000 ?
O6 0.22660 0.38100 0.47000 1.00000 ?
O7 0.47370 0.37000 0.78810 1.00000 ?
O8 0.12360 0.25000 0.00670 1.00000 ?
O9 0.05930 0.55720 0.19070 1.00000 ?
